data_7127549
loop_
_publ_author_name
'Abdollahi, Maryam F.'
'You, Jian'
'Wang, Tao'
'Zhao, Yuming'

_publ_section_title
;
 Molecular tuning of the crystallization-induced emission enhancement of
 diphenyl-dibenzofulvene luminogens.
;
_journal_issue 4
_journal_name_full 'Chemical communications (Cambridge, England)'
_journal_page_first 484
_journal_page_last 487
_journal_paper_doi 10.1039/d0cc07013k
_journal_volume 57
_journal_year 2021
_chemical_formula_moiety 'C28 H22 O2'
_chemical_formula_sum 'C28 H22 O2'
_chemical_formula_weight 390.45
_space_group_crystal_system monoclinic
_space_group_IT_number 14
_space_group_name_Hall '-P 2yn'
_space_group_name_H-M_alt 'P 1 21/n 1'
_atom_sites_solution_hydrogens geom
_atom_sites_solution_primary dual
_audit_creation_method SHELXL-2017/1
_audit_update_record
;
2020-07-17 deposited with the CCDC.	2020-11-30 downloaded from the CCDC.
;
_cell_angle_alpha 90
_cell_angle_beta 107.8122(7)
_cell_angle_gamma 90
_cell_formula_units_Z 4
_cell_length_a 9.47670(10)
_cell_length_b 21.0834(3)
_cell_length_c 10.6676(2)
_cell_measurement_reflns_used 9761
_cell_measurement_temperature 173(2)
_cell_measurement_theta_max 72.23
_cell_measurement_theta_min 4.19
_cell_volume 2029.23(5)
_computing_cell_refinement 'Bruker SAINT'
_computing_data_collection 'Bruker APEX2'
_computing_data_reduction 'Bruker SAINT'
_computing_molecular_graphics 'Bruker SHELXTL'
_computing_publication_material 'Bruker SHELXTL'
_computing_structure_refinement 'SHELXL-2017/1 (Sheldrick, 2017)'
_computing_structure_solution 'SHELXT (version 2014/5)'
_diffrn_ambient_temperature 173(2)
_diffrn_measured_fraction_theta_full 1.000
_diffrn_measured_fraction_theta_max 0.999
_diffrn_measurement_device_type 'Bruker APEX-II CCD'
_diffrn_measurement_method '\f and \w scans'
_diffrn_radiation_type CuK\a
_diffrn_radiation_wavelength 1.54178
_diffrn_reflns_av_R_equivalents 0.0608
_diffrn_reflns_av_unetI/netI 0.0188
_diffrn_reflns_Laue_measured_fraction_full 1.000
_diffrn_reflns_Laue_measured_fraction_max 0.999
_diffrn_reflns_limit_h_max 11
_diffrn_reflns_limit_h_min -11
_diffrn_reflns_limit_k_max 25
_diffrn_reflns_limit_k_min -24
_diffrn_reflns_limit_l_max 13
_diffrn_reflns_limit_l_min -13
_diffrn_reflns_number 87670
_diffrn_reflns_point_group_measured_fraction_full 1.000
_diffrn_reflns_point_group_measured_fraction_max 0.999
_diffrn_reflns_theta_full 67.679
_diffrn_reflns_theta_max 72.483
_diffrn_reflns_theta_min 4.194
_exptl_absorpt_coefficient_mu 0.619
_exptl_absorpt_correction_T_max 0.9006
_exptl_absorpt_correction_T_min 0.7652
_exptl_absorpt_correction_type numerical
_exptl_absorpt_process_details 'SADABS (version 2016/2)'
_exptl_crystal_colour colourless
_exptl_crystal_density_diffrn 1.278
_exptl_crystal_description block
_exptl_crystal_F_000 824
_exptl_crystal_size_max 0.188
_exptl_crystal_size_mid 0.116
_exptl_crystal_size_min 0.100
_refine_diff_density_max 0.216
_refine_diff_density_min -0.160
_refine_diff_density_rms 0.034
_refine_ls_extinction_coef 0.0028(3)
_refine_ls_extinction_expression Fc^*^=kFc[1+0.001xFc^2^\l^3^/sin(2\q)]^-1/4^
_refine_ls_extinction_method 'SHELXL-2017/1 (Sheldrick 2017)'
_refine_ls_goodness_of_fit_ref 1.088
_refine_ls_hydrogen_treatment constr
_refine_ls_matrix_type full
_refine_ls_number_parameters 272
_refine_ls_number_reflns 4015
_refine_ls_number_restraints 0
_refine_ls_restrained_S_all 1.088
_refine_ls_R_factor_all 0.0392
_refine_ls_R_factor_gt 0.0353
_refine_ls_shift/su_max 0.000
_refine_ls_shift/su_mean 0.000
_refine_ls_structure_factor_coef Fsqd
_refine_ls_weighting_details 'w=1/[\s^2^(Fo^2^)+(0.0467P)^2^+0.5156P] where P=(Fo^2^+2Fc^2^)/3'
_refine_ls_weighting_scheme calc
_refine_ls_wR_factor_gt 0.0971
_refine_ls_wR_factor_ref 0.1006
_reflns_Friedel_coverage 0.000
_reflns_number_gt 3600
_reflns_number_total 4015
_reflns_threshold_expression 'I > 2\s(I)'
_cod_data_source_file d0cc07013k2.cif
_cod_data_source_block mun1930
_cod_depositor_comments 'Adding full bibliography for 7127545--7127552.cif.'
_cod_original_sg_symbol_H-M 'P 21/n'
_cod_database_code 7127549
_shelx_shelxl_version_number 2017/1
_shelx_space_group_comment
; 
The symmetry employed for this shelxl refinement is uniquely defined 
by the following loop, which should always be used as a source of 
symmetry information in preference to the above space-group names. 
They are only intended as comments. 
;
_shelx_estimated_absorpt_t_min 0.893
_shelx_estimated_absorpt_t_max 0.941

loop_
_space_group_symop_operation_xyz
'x, y, z'
'-x+1/2, y+1/2, -z+1/2'
'-x, -y, -z'
'x-1/2, -y-1/2, z-1/2'

loop_
_atom_site_label
_atom_site_type_symbol
_atom_site_fract_x
_atom_site_fract_y
_atom_site_fract_z
_atom_site_U_iso_or_equiv
_atom_site_adp_type
_atom_site_occupancy
_atom_site_site_symmetry_order
_atom_site_calc_flag
_atom_site_refinement_flags_posn
_atom_site_refinement_flags_adp
_atom_site_refinement_flags_occupancy
_atom_site_disorder_assembly
_atom_site_disorder_group
O1 O 0.64072(10) 0.30551(5) -0.05186(8) 0.0387(2) Uani 1 1 d . . . . .
O2 O 0.59295(13) 0.11172(4) 0.39668(10) 0.0475(3) Uani 1 1 d . . . . .
C1 C 0.57539(13) 0.34022(6) 0.38416(11) 0.0289(2) Uani 1 1 d . . . . .
C2 C 0.47728(12) 0.38483(5) 0.39423(11) 0.0281(2) Uani 1 1 d . . . . .
C3 C 0.44773(13) 0.44695(5) 0.32365(11) 0.0289(2) Uani 1 1 d . . . . .
C4 C 0.50946(14) 0.47605(6) 0.23512(12) 0.0354(3) Uani 1 1 d . . . . .
H4 H 0.587141 0.456019 0.210985 0.042 Uiso 1 1 calc R U . . .
C5 C 0.45537(16) 0.53494(6) 0.18270(13) 0.0404(3) Uani 1 1 d . . . . .
H5 H 0.497045 0.555014 0.122510 0.048 Uiso 1 1 calc R U . . .
C6 C 0.34182(17) 0.56482(6) 0.21669(14) 0.0430(3) Uani 1 1 d . . . . .
H6 H 0.305220 0.604543 0.178270 0.052 Uiso 1 1 calc R U . . .
C7 C 0.28153(16) 0.53702(6) 0.30641(13) 0.0393(3) Uani 1 1 d . . . . .
H7 H 0.204728 0.557617 0.330851 0.047 Uiso 1 1 calc R U . . .
C8 C 0.33526(13) 0.47858(6) 0.35993(11) 0.0305(3) Uani 1 1 d . . . . .
C9 C 0.29040(13) 0.43911(5) 0.45409(11) 0.0295(2) Uani 1 1 d . . . . .
C10 C 0.18522(14) 0.45069(6) 0.51792(13) 0.0363(3) Uani 1 1 d . . . . .
H10 H 0.132564 0.489696 0.505583 0.044 Uiso 1 1 calc R U . . .
C11 C 0.15856(14) 0.40427(7) 0.59992(13) 0.0379(3) Uani 1 1 d . . . . .
H11 H 0.088724 0.411761 0.645932 0.045 Uiso 1 1 calc R U . . .
C12 C 0.23383(14) 0.34676(6) 0.61498(13) 0.0370(3) Uani 1 1 d . . . . .
H12 H 0.212242 0.314803 0.669189 0.044 Uiso 1 1 calc R U . . .
C13 C 0.34013(14) 0.33512(6) 0.55220(12) 0.0333(3) Uani 1 1 d . . . . .
H13 H 0.390472 0.295568 0.563079 0.040 Uiso 1 1 calc R U . . .
C14 C 0.37179(12) 0.38225(5) 0.47310(11) 0.0279(2) Uani 1 1 d . . . . .
C21 C 0.66415(13) 0.34633(5) 0.29029(12) 0.0295(2) Uani 1 1 d . . . . .
C22 C 0.60351(13) 0.32490(5) 0.16102(11) 0.0298(3) Uani 1 1 d . . . . .
H22 H 0.505282 0.308710 0.132168 0.036 Uiso 1 1 calc R U . . .
C23 C 0.68761(13) 0.32740(6) 0.07481(12) 0.0313(3) Uani 1 1 d . . . . .
C24 C 0.82993(14) 0.35286(7) 0.11582(14) 0.0393(3) Uani 1 1 d . . . . .
H24 H 0.886382 0.355524 0.056169 0.047 Uiso 1 1 calc R U . . .
C25 C 0.88869(14) 0.37423(7) 0.24363(14) 0.0420(3) Uani 1 1 d . . . . .
H25 H 0.985693 0.391739 0.271416 0.050 Uiso 1 1 calc R U . . .
C26 C 0.80751(14) 0.37040(6) 0.33210(13) 0.0361(3) Uani 1 1 d . . . . .
H26 H 0.849740 0.384143 0.420502 0.043 Uiso 1 1 calc R U . . .
C27 C 0.49722(17) 0.27771(8) -0.09625(14) 0.0480(4) Uani 1 1 d . . . . .
H27A H 0.476498 0.263969 -0.187874 0.072 Uiso 1 1 calc R U . . .
H27B H 0.493285 0.241023 -0.041019 0.072 Uiso 1 1 calc R U . . .
H27C H 0.422991 0.309002 -0.090451 0.072 Uiso 1 1 calc R U . . .
C31 C 0.60942(13) 0.28049(6) 0.46309(12) 0.0295(3) Uani 1 1 d . . . . .
C32 C 0.58445(13) 0.22209(6) 0.39958(12) 0.0310(3) Uani 1 1 d . . . . .
H32 H 0.538596 0.220440 0.307021 0.037 Uiso 1 1 calc R U . . .
C33 C 0.62592(13) 0.16596(6) 0.47019(12) 0.0326(3) Uani 1 1 d . . . . .
C34 C 0.69361(13) 0.16775(6) 0.60545(13) 0.0346(3) Uani 1 1 d . . . . .
H34 H 0.723310 0.129630 0.653820 0.042 Uiso 1 1 calc R U . . .
C35 C 0.71724(14) 0.22608(6) 0.66899(12) 0.0367(3) Uani 1 1 d . . . . .
H35 H 0.761691 0.227554 0.761746 0.044 Uiso 1 1 calc R U . . .
C36 C 0.67715(14) 0.28212(6) 0.59951(12) 0.0354(3) Uani 1 1 d . . . . .
H36 H 0.695590 0.321632 0.644379 0.042 Uiso 1 1 calc R U . . .
C37 C 0.6517(3) 0.05384(7) 0.45957(19) 0.0679(5) Uani 1 1 d . . . . .
H37A H 0.620382 0.018738 0.396969 0.102 Uiso 1 1 calc R U . . .
H37B H 0.760177 0.056185 0.490171 0.102 Uiso 1 1 calc R U . . .
H37C H 0.615061 0.046685 0.534931 0.102 Uiso 1 1 calc R U . . .

loop_
_atom_site_aniso_label
_atom_site_aniso_U_11
_atom_site_aniso_U_22
_atom_site_aniso_U_33
_atom_site_aniso_U_23
_atom_site_aniso_U_13
_atom_site_aniso_U_12
O1 0.0422(5) 0.0467(5) 0.0296(4) 0.0000(4) 0.0145(4) -0.0033(4)
O2 0.0657(7) 0.0299(5) 0.0447(5) 0.0011(4) 0.0135(5) 0.0033(4)
C1 0.0286(5) 0.0310(6) 0.0262(5) -0.0008(4) 0.0072(4) -0.0003(4)
C2 0.0279(5) 0.0300(6) 0.0253(5) -0.0005(4) 0.0065(4) -0.0023(4)
C3 0.0300(5) 0.0276(6) 0.0265(5) -0.0011(4) 0.0049(4) -0.0018(4)
C4 0.0386(6) 0.0340(6) 0.0346(6) 0.0019(5) 0.0127(5) -0.0022(5)
C5 0.0531(8) 0.0326(6) 0.0359(7) 0.0040(5) 0.0143(6) -0.0053(6)
C6 0.0596(9) 0.0270(6) 0.0400(7) 0.0035(5) 0.0115(6) 0.0027(6)
C7 0.0467(7) 0.0299(6) 0.0405(7) -0.0011(5) 0.0124(6) 0.0057(5)
C8 0.0318(6) 0.0284(6) 0.0289(6) -0.0034(4) 0.0060(4) -0.0016(4)
C9 0.0280(5) 0.0301(6) 0.0282(6) -0.0038(4) 0.0054(4) -0.0020(4)
C10 0.0325(6) 0.0384(7) 0.0380(7) -0.0055(5) 0.0108(5) 0.0035(5)
C11 0.0302(6) 0.0497(7) 0.0358(6) -0.0056(5) 0.0130(5) -0.0015(5)
C12 0.0343(6) 0.0445(7) 0.0337(6) 0.0025(5) 0.0124(5) -0.0054(5)
C13 0.0330(6) 0.0346(6) 0.0327(6) 0.0027(5) 0.0107(5) -0.0001(5)
C14 0.0261(5) 0.0306(6) 0.0255(5) -0.0029(4) 0.0057(4) -0.0018(4)
C21 0.0291(6) 0.0286(6) 0.0316(6) 0.0024(4) 0.0106(5) 0.0039(4)
C22 0.0274(5) 0.0310(6) 0.0310(6) 0.0028(4) 0.0090(4) 0.0001(4)
C23 0.0338(6) 0.0316(6) 0.0294(6) 0.0040(4) 0.0111(5) 0.0034(5)
C24 0.0329(6) 0.0478(8) 0.0414(7) 0.0041(6) 0.0177(5) 0.0003(5)
C25 0.0281(6) 0.0516(8) 0.0466(8) -0.0015(6) 0.0118(5) -0.0057(5)
C26 0.0313(6) 0.0401(7) 0.0352(6) -0.0035(5) 0.0077(5) -0.0016(5)
C27 0.0461(8) 0.0646(10) 0.0312(7) -0.0053(6) 0.0086(6) -0.0098(7)
C31 0.0267(5) 0.0333(6) 0.0301(6) 0.0026(4) 0.0108(4) 0.0038(4)
C32 0.0315(6) 0.0351(6) 0.0282(6) 0.0024(4) 0.0116(5) 0.0035(5)
C33 0.0308(6) 0.0321(6) 0.0378(6) 0.0026(5) 0.0145(5) 0.0023(5)
C34 0.0284(6) 0.0380(6) 0.0381(7) 0.0114(5) 0.0110(5) 0.0051(5)
C35 0.0319(6) 0.0460(7) 0.0300(6) 0.0054(5) 0.0065(5) 0.0035(5)
C36 0.0357(6) 0.0372(6) 0.0317(6) -0.0007(5) 0.0081(5) 0.0029(5)
C37 0.1003(15) 0.0313(8) 0.0649(11) 0.0060(7) 0.0146(10) 0.0088(8)

loop_
_atom_type_symbol
_atom_type_description
_atom_type_scat_dispersion_real
_atom_type_scat_dispersion_imag
_atom_type_scat_source
C C 0.0181 0.0091 'International Tables Vol C Tables 4.2.6.8 and 6.1.1.4'
H H 0.0000 0.0000 'International Tables Vol C Tables 4.2.6.8 and 6.1.1.4'
O O 0.0492 0.0322 'International Tables Vol C Tables 4.2.6.8 and 6.1.1.4'

loop_
_geom_angle_atom_site_label_1
_geom_angle_atom_site_label_2
_geom_angle_atom_site_label_3
_geom_angle
_geom_angle_site_symmetry_1
_geom_angle_site_symmetry_3
_geom_angle_publ_flag
C23 O1 C27 117.18(10) . . ?
C33 O2 C37 117.35(12) . . ?
C2 C1 C31 125.28(11) . . ?
C2 C1 C21 122.34(10) . . ?
C31 C1 C21 112.38(10) . . ?
C1 C2 C14 128.06(11) . . ?
C1 C2 C3 126.74(11) . . ?
C14 C2 C3 105.17(9) . . ?
C4 C3 C8 119.14(11) . . ?
C4 C3 C2 132.35(11) . . ?
C8 C3 C2 108.52(10) . . ?
C5 C4 C3 118.96(12) . . ?
C6 C5 C4 121.28(12) . . ?
C7 C6 C5 120.32(12) . . ?
C6 C7 C8 118.88(12) . . ?
C7 C8 C3 121.38(11) . . ?
C7 C8 C9 129.80(12) . . ?
C3 C8 C9 108.81(10) . . ?
C10 C9 C14 121.53(11) . . ?
C10 C9 C8 129.68(11) . . ?
C14 C9 C8 108.78(10) . . ?
C11 C10 C9 118.79(12) . . ?
C10 C11 C12 120.15(12) . . ?
C11 C12 C13 121.29(12) . . ?
C12 C13 C14 119.15(12) . . ?
C13 C14 C9 118.99(11) . . ?
C13 C14 C2 132.28(11) . . ?
C9 C14 C2 108.68(10) . . ?
C26 C21 C22 120.10(11) . . ?
C26 C21 C1 120.71(11) . . ?
C22 C21 C1 119.13(10) . . ?
C23 C22 C21 119.66(11) . . ?
O1 C23 C22 124.22(11) . . ?
O1 C23 C24 115.57(11) . . ?
C22 C23 C24 120.21(11) . . ?
C25 C24 C23 119.69(12) . . ?
C24 C25 C26 120.76(12) . . ?
C21 C26 C25 119.53(12) . . ?
C32 C31 C36 118.94(11) . . ?
C32 C31 C1 119.77(10) . . ?
C36 C31 C1 121.09(11) . . ?
C31 C32 C33 120.73(11) . . ?
O2 C33 C34 124.78(11) . . ?
O2 C33 C32 115.03(11) . . ?
C34 C33 C32 120.19(11) . . ?
C33 C34 C35 119.04(11) . . ?
C36 C35 C34 121.16(12) . . ?
C35 C36 C31 119.94(12) . . ?

loop_
_geom_bond_atom_site_label_1
_geom_bond_atom_site_label_2
_geom_bond_distance
_geom_bond_site_symmetry_2
_geom_bond_publ_flag
O1 C23 1.3672(15) . ?
O1 C27 1.4223(17) . ?
O2 C33 1.3677(15) . ?
O2 C37 1.4215(18) . ?
C1 C2 1.3497(16) . ?
C1 C31 1.4943(16) . ?
C1 C21 1.4973(16) . ?
C2 C14 1.4915(16) . ?
C2 C3 1.4940(15) . ?
C3 C4 1.3959(17) . ?
C3 C8 1.4083(17) . ?
C4 C5 1.3934(18) . ?
C5 C6 1.388(2) . ?
C6 C7 1.386(2) . ?
C7 C8 1.3875(17) . ?
C8 C9 1.4640(17) . ?
C9 C10 1.3899(17) . ?
C9 C14 1.4063(16) . ?
C10 C11 1.3864(19) . ?
C11 C12 1.3910(19) . ?
C12 C13 1.3915(17) . ?
C13 C14 1.3944(16) . ?
C21 C26 1.3898(17) . ?
C21 C22 1.3969(17) . ?
C22 C23 1.3901(16) . ?
C23 C24 1.3920(18) . ?
C24 C25 1.381(2) . ?
C25 C26 1.3905(18) . ?
C31 C32 1.3903(17) . ?
C31 C36 1.3998(17) . ?
C32 C33 1.3933(17) . ?
C33 C34 1.3887(18) . ?
C34 C35 1.3889(19) . ?
C35 C36 1.3847(18) . ?

loop_
_geom_torsion_atom_site_label_1
_geom_torsion_atom_site_label_2
_geom_torsion_atom_site_label_3
_geom_torsion_atom_site_label_4
_geom_torsion
_geom_torsion_site_symmetry_1
_geom_torsion_site_symmetry_2
_geom_torsion_site_symmetry_3
_geom_torsion_site_symmetry_4
_geom_torsion_publ_flag
C31 C1 C2 C14 -6.82(19) . . . . ?
C21 C1 C2 C14 173.61(11) . . . . ?
C31 C1 C2 C3 175.63(11) . . . . ?
C21 C1 C2 C3 -3.95(18) . . . . ?
C1 C2 C3 C4 -1.4(2) . . . . ?
C14 C2 C3 C4 -179.41(12) . . . . ?
C1 C2 C3 C8 178.78(11) . . . . ?
C14 C2 C3 C8 0.77(12) . . . . ?
C8 C3 C4 C5 -1.56(18) . . . . ?
C2 C3 C4 C5 178.64(12) . . . . ?
C3 C4 C5 C6 -0.1(2) . . . . ?
C4 C5 C6 C7 1.4(2) . . . . ?
C5 C6 C7 C8 -0.9(2) . . . . ?
C6 C7 C8 C3 -0.82(19) . . . . ?
C6 C7 C8 C9 -179.16(12) . . . . ?
C4 C3 C8 C7 2.05(17) . . . . ?
C2 C3 C8 C7 -178.11(11) . . . . ?
C4 C3 C8 C9 -179.30(10) . . . . ?
C2 C3 C8 C9 0.55(12) . . . . ?
C7 C8 C9 C10 -2.3(2) . . . . ?
C3 C8 C9 C10 179.23(12) . . . . ?
C7 C8 C9 C14 176.75(12) . . . . ?
C3 C8 C9 C14 -1.76(13) . . . . ?
C14 C9 C10 C11 -1.35(18) . . . . ?
C8 C9 C10 C11 177.55(12) . . . . ?
C9 C10 C11 C12 -1.46(19) . . . . ?
C10 C11 C12 C13 2.04(19) . . . . ?
C11 C12 C13 C14 0.22(19) . . . . ?
C12 C13 C14 C9 -2.96(17) . . . . ?
C12 C13 C14 C2 179.90(12) . . . . ?
C10 C9 C14 C13 3.58(17) . . . . ?
C8 C9 C14 C13 -175.53(10) . . . . ?
C10 C9 C14 C2 -178.66(10) . . . . ?
C8 C9 C14 C2 2.24(12) . . . . ?
C1 C2 C14 C13 -2.5(2) . . . . ?
C3 C2 C14 C13 175.50(12) . . . . ?
C1 C2 C14 C9 -179.83(11) . . . . ?
C3 C2 C14 C9 -1.86(12) . . . . ?
C2 C1 C21 C26 96.04(14) . . . . ?
C31 C1 C21 C26 -83.58(14) . . . . ?
C2 C1 C21 C22 -86.75(15) . . . . ?
C31 C1 C21 C22 93.63(13) . . . . ?
C26 C21 C22 C23 0.43(17) . . . . ?
C1 C21 C22 C23 -176.80(10) . . . . ?
C27 O1 C23 C22 -0.92(18) . . . . ?
C27 O1 C23 C24 178.49(12) . . . . ?
C21 C22 C23 O1 177.46(11) . . . . ?
C21 C22 C23 C24 -1.92(18) . . . . ?
O1 C23 C24 C25 -177.84(12) . . . . ?
C22 C23 C24 C25 1.6(2) . . . . ?
C23 C24 C25 C26 0.2(2) . . . . ?
C22 C21 C26 C25 1.37(19) . . . . ?
C1 C21 C26 C25 178.55(12) . . . . ?
C24 C25 C26 C21 -1.7(2) . . . . ?
C2 C1 C31 C32 119.63(13) . . . . ?
C21 C1 C31 C32 -60.76(14) . . . . ?
C2 C1 C31 C36 -65.48(17) . . . . ?
C21 C1 C31 C36 114.13(12) . . . . ?
C36 C31 C32 C33 0.03(18) . . . . ?
C1 C31 C32 C33 175.03(10) . . . . ?
C37 O2 C33 C34 -9.9(2) . . . . ?
C37 O2 C33 C32 171.01(14) . . . . ?
C31 C32 C33 O2 178.90(11) . . . . ?
C31 C32 C33 C34 -0.27(18) . . . . ?
O2 C33 C34 C35 -178.21(12) . . . . ?
C32 C33 C34 C35 0.87(18) . . . . ?
C33 C34 C35 C36 -1.25(19) . . . . ?
C34 C35 C36 C31 1.01(19) . . . . ?
C32 C31 C36 C35 -0.39(18) . . . . ?
C1 C31 C36 C35 -175.32(11) . . . . ?
